data_8106970
loop_
_publ_author_name
'Liu, Yuhai'
'Li, Weihua'
'Lu, Hui'
'Sun, Jianhua'

_publ_section_title
;
 Crystal structure of
 catena-poly[aqua(dicyanoazanido-2\kN-\m2-dicyanoazanido-1\kN:2\kN&#x2032;)(\m2-2-methoxy-6-(((2-((3-methoxy-2-oxidobenzylidene)amino)ethyl)imino)methyl)phenolato-1\k2N,N&#x2032;,2\k2O,O&#x2032;,1\k2O&#x2032;&#x2032;,O&#x2032;&#x2032;&#x2032;:2\k2O&#x2032;&#x2032;,O&#x2032;&#x2032;&#x2032;)cadmium(II)copper(II)],
 C22H20CdCuN8O5
;
_journal_issue 2
_journal_name_full 'Zeitschrift f\"ur Kristallographie - New Crystal Structures'
_journal_page_first 665
_journal_page_last 667
_journal_paper_doi 10.1515/ncrs-2015-0237
_journal_volume 231
_journal_year 2016
_chemical_formula_moiety 'C22 H20 Cd Cu N8 O5'
_chemical_formula_sum 'C22 H20 Cd Cu N8 O5'
_chemical_formula_weight 652.40
_space_group_IT_number 14
_space_group_name_Hall '-P 2ybc'
_space_group_name_H-M_alt 'P 1 21/c 1'
_symmetry_cell_setting monoclinic
_symmetry_space_group_name_H-M 'P 1 21/c 1'
_atom_sites_solution_hydrogens geom
_atom_sites_solution_primary direct
_atom_sites_solution_secondary difmap
_cell_angle_alpha 90.00
_cell_angle_beta 118.323(3)
_cell_angle_gamma 90.00
_cell_formula_units_Z 4
_cell_length_a 9.6729(7)
_cell_length_b 18.9327(13)
_cell_length_c 15.0121(8)
_cell_measurement_reflns_used 9955
_cell_measurement_temperature 110(2)
_cell_measurement_theta_max 29.60
_cell_measurement_theta_min 2.392
_cell_volume 2420.1(3)
_computing_cell_refinement 'Bruker SAINT'
_computing_data_collection 'Bruker APEX2'
_computing_data_reduction 'Bruker SAINT'
_computing_molecular_graphics 'Bruker SHELXTL'
_computing_publication_material 'Bruker SHELXTL'
_computing_structure_refinement 'SHELXL-97 (Sheldrick, 2008)'
_computing_structure_solution 'SHELXS-97 (Sheldrick, 2008)'
_diffrn_ambient_temperature 110(2)
_diffrn_measured_fraction_theta_full 0.999
_diffrn_measured_fraction_theta_max 0.999
_diffrn_measurement_device_type 'Bruker APEX-II CCD'
_diffrn_measurement_method '\f and \w scans'
_diffrn_radiation_monochromator graphite
_diffrn_radiation_source 'fine-focus sealed tube'
_diffrn_radiation_type MoK\a
_diffrn_radiation_wavelength 0.71073
_diffrn_reflns_av_R_equivalents 0.0197
_diffrn_reflns_av_sigmaI/netI 0.0131
_diffrn_reflns_limit_h_max 11
_diffrn_reflns_limit_h_min -11
_diffrn_reflns_limit_k_max 22
_diffrn_reflns_limit_k_min -22
_diffrn_reflns_limit_l_max 18
_diffrn_reflns_limit_l_min -18
_diffrn_reflns_number 24226
_diffrn_reflns_theta_full 25.50
_diffrn_reflns_theta_max 25.50
_diffrn_reflns_theta_min 1.88
_exptl_absorpt_coefficient_mu 1.809
_exptl_absorpt_correction_T_max 0.749
_exptl_absorpt_correction_T_min 0.626
_exptl_absorpt_correction_type multi-scan
_exptl_absorpt_process_details 'SADABS (Bruker, 2002)'
_exptl_crystal_colour orange
_exptl_crystal_density_diffrn 1.791
_exptl_crystal_density_method 'not measured'
_exptl_crystal_description block
_exptl_crystal_F_000 1300
_exptl_crystal_size_max 0.27
_exptl_crystal_size_mid 0.22
_exptl_crystal_size_min 0.16
_refine_diff_density_max 0.819
_refine_diff_density_min -0.405
_refine_diff_density_rms 0.065
_refine_ls_extinction_method none
_refine_ls_goodness_of_fit_ref 1.119
_refine_ls_hydrogen_treatment constr
_refine_ls_matrix_type full
_refine_ls_number_parameters 336
_refine_ls_number_reflns 4498
_refine_ls_number_restraints 0
_refine_ls_restrained_S_all 1.119
_refine_ls_R_factor_all 0.0228
_refine_ls_R_factor_gt 0.0213
_refine_ls_shift/su_max 0.002
_refine_ls_shift/su_mean 0.000
_refine_ls_structure_factor_coef Fsqd
_refine_ls_weighting_details 'calc w=1/[\s^2^(Fo^2^)+(0.0262P)^2^+2.6718P] where P=(Fo^2^+2Fc^2^)/3'
_refine_ls_weighting_scheme calc
_refine_ls_wR_factor_gt 0.0554
_refine_ls_wR_factor_ref 0.0560
_reflns_number_gt 4292
_reflns_number_total 4498
_reflns_threshold_expression >2sigma(I)
_cod_data_source_file suppl_ncrs-2015-0237_suppl.cif
_cod_data_source_block p21n
_cod_original_sg_symbol_H-M P2(1)/c
_cod_database_code 8106970

loop_
_symmetry_equiv_pos_as_xyz
'x, y, z'
'-x, y+1/2, -z+1/2'
'-x, -y, -z'
'x, -y-1/2, z-1/2'

loop_
_atom_site_label
_atom_site_type_symbol
_atom_site_fract_x
_atom_site_fract_y
_atom_site_fract_z
_atom_site_U_iso_or_equiv
_atom_site_adp_type
_atom_site_occupancy
_atom_site_symmetry_multiplicity
_atom_site_calc_flag
_atom_site_refinement_flags
_atom_site_disorder_assembly
_atom_site_disorder_group
Cd1 Cd 0.251788(18) 0.837082(8) 0.596055(12) 0.01545(6) Uani 1 1 d . . .
Cu1 Cu 0.49997(3) 0.967848(14) 0.714094(19) 0.01438(7) Uani 1 1 d . . .
O1 O 0.08353(18) 0.84983(8) 0.69177(12) 0.0204(3) Uani 1 1 d . . .
O2 O 0.32364(18) 0.92378(8) 0.71571(12) 0.0186(3) Uani 1 1 d . . .
O3 O 0.45479(17) 0.90580(8) 0.60446(11) 0.0155(3) Uani 1 1 d . . .
O4 O 0.39168(18) 0.79521(8) 0.48946(12) 0.0192(3) Uani 1 1 d . . .
O5 O 0.45290(19) 0.77505(9) 0.72380(12) 0.0224(3) Uani 1 1 d . . .
H5B H 0.5241 0.8037 0.7621 0.027 Uiso 1 1 d R . .
H5A H 0.4929 0.7468 0.6983 0.027 Uiso 1 1 d R . .
N1 N 0.5384(2) 1.03206(10) 0.82235(14) 0.0177(4) Uani 1 1 d . . .
N2 N 0.6582(2) 1.02012(10) 0.69906(14) 0.0180(4) Uani 1 1 d . . .
N3 N 0.0769(2) 0.89180(11) 0.45475(15) 0.0232(4) Uani 1 1 d . . .
N4 N -0.0662(3) 0.85656(12) 0.27631(16) 0.0292(5) Uani 1 1 d . . .
N5 N -0.3331(3) 0.80604(12) 0.18744(17) 0.0332(5) Uani 1 1 d . . .
N6 N 0.1230(2) 0.73393(11) 0.54348(16) 0.0261(5) Uani 1 1 d . . .
N7 N -0.0650(2) 0.63696(11) 0.50241(15) 0.0254(5) Uani 1 1 d . . .
N8 N -0.3157(3) 0.62271(12) 0.34684(17) 0.0327(5) Uani 1 1 d . . .
C1 C -0.0364(3) 0.80301(14) 0.6878(2) 0.0280(6) Uani 1 1 d . . .
H1A H -0.0051 0.7843 0.7541 0.042 Uiso 1 1 calc R . .
H1B H -0.0510 0.7649 0.6419 0.042 Uiso 1 1 calc R . .
H1C H -0.1331 0.8286 0.6648 0.042 Uiso 1 1 calc R . .
C2 C 0.1242(3) 0.90461(12) 0.75976(17) 0.0178(4) Uani 1 1 d . . .
C3 C 0.0452(3) 0.92330(13) 0.81212(18) 0.0231(5) Uani 1 1 d . . .
H3 H -0.0441 0.8984 0.8019 0.028 Uiso 1 1 calc R . .
C4 C 0.0989(3) 0.97964(14) 0.88067(19) 0.0275(6) Uani 1 1 d . . .
H4 H 0.0439 0.9928 0.9148 0.033 Uiso 1 1 calc R . .
C5 C 0.2316(3) 1.01516(13) 0.89748(18) 0.0232(5) Uani 1 1 d . . .
H5 H 0.2683 1.0515 0.9448 0.028 Uiso 1 1 calc R . .
C6 C 0.3148(3) 0.99788(12) 0.84438(17) 0.0176(5) Uani 1 1 d . . .
C7 C 0.2586(2) 0.94273(12) 0.77219(16) 0.0154(4) Uani 1 1 d . . .
C8 C 0.4556(3) 1.03851(12) 0.86758(17) 0.0186(5) Uani 1 1 d . . .
H8 H 0.4878 1.0717 0.9193 0.022 Uiso 1 1 calc R . .
C9 C 0.6850(3) 1.07135(13) 0.85464(18) 0.0247(5) Uani 1 1 d . . .
H9A H 0.7722 1.0447 0.9057 0.030 Uiso 1 1 calc R . .
H9B H 0.6792 1.1162 0.8839 0.030 Uiso 1 1 calc R . .
C10 C 0.7107(3) 1.08387(13) 0.76340(18) 0.0246(5) Uani 1 1 d . . .
H10A H 0.6509 1.1247 0.7256 0.030 Uiso 1 1 calc R . .
H10B H 0.8210 1.0927 0.7854 0.030 Uiso 1 1 calc R . .
C11 C 0.7088(3) 1.00555(13) 0.63617(17) 0.0203(5) Uani 1 1 d . . .
H11 H 0.7827 1.0360 0.6340 0.024 Uiso 1 1 calc R . .
C12 C 0.6601(3) 0.94544(13) 0.56821(16) 0.0180(5) Uani 1 1 d . . .
C13 C 0.7398(3) 0.93419(14) 0.51078(18) 0.0257(5) Uani 1 1 d . . .
H13 H 0.8161 0.9661 0.5155 0.031 Uiso 1 1 calc R . .
C14 C 0.7053(3) 0.87679(15) 0.4485(2) 0.0301(6) Uani 1 1 d . . .
H14 H 0.7574 0.8703 0.4107 0.036 Uiso 1 1 calc R . .
C15 C 0.5916(3) 0.82754(14) 0.44122(18) 0.0245(5) Uani 1 1 d . . .
H15 H 0.5719 0.7876 0.4009 0.029 Uiso 1 1 calc R . .
C16 C 0.5095(3) 0.83856(12) 0.49383(17) 0.0174(5) Uani 1 1 d . . .
C17 C 0.5406(2) 0.89800(12) 0.55811(15) 0.0149(4) Uani 1 1 d . . .
C18 C 0.3649(3) 0.73083(13) 0.4335(2) 0.0280(6) Uani 1 1 d . . .
H18A H 0.3310 0.7416 0.3636 0.042 Uiso 1 1 calc R . .
H18B H 0.2854 0.7037 0.4389 0.042 Uiso 1 1 calc R . .
H18C H 0.4606 0.7040 0.4604 0.042 Uiso 1 1 calc R . .
C19 C 0.0032(3) 0.87350(12) 0.37128(18) 0.0194(5) Uani 1 1 d . . .
C20 C -0.2093(3) 0.82998(13) 0.23307(18) 0.0241(5) Uani 1 1 d . . .
C21 C 0.0285(3) 0.69006(12) 0.51910(17) 0.0185(5) Uani 1 1 d . . .
C22 C -0.1974(3) 0.63279(12) 0.41868(18) 0.0194(5) Uani 1 1 d . . .

loop_
_atom_site_aniso_label
_atom_site_aniso_U_11
_atom_site_aniso_U_22
_atom_site_aniso_U_33
_atom_site_aniso_U_23
_atom_site_aniso_U_13
_atom_site_aniso_U_12
Cd1 0.01243(9) 0.01698(9) 0.01722(9) -0.00134(6) 0.00726(7) -0.00348(6)
Cu1 0.01256(13) 0.01674(14) 0.01664(14) -0.00453(10) 0.00923(11) -0.00448(10)
O1 0.0161(8) 0.0236(8) 0.0272(9) -0.0036(7) 0.0149(7) -0.0066(6)
O2 0.0164(8) 0.0224(8) 0.0233(8) -0.0073(6) 0.0146(7) -0.0048(6)
O3 0.0133(7) 0.0207(8) 0.0172(8) -0.0041(6) 0.0110(6) -0.0054(6)
O4 0.0175(8) 0.0229(8) 0.0198(8) -0.0078(7) 0.0110(7) -0.0064(6)
O5 0.0241(9) 0.0214(8) 0.0203(8) 0.0006(7) 0.0095(7) -0.0020(7)
N1 0.0160(9) 0.0189(10) 0.0179(9) -0.0040(7) 0.0079(8) -0.0022(7)
N2 0.0144(9) 0.0214(10) 0.0158(9) -0.0017(8) 0.0053(8) -0.0055(7)
N3 0.0142(9) 0.0298(11) 0.0248(11) 0.0036(9) 0.0086(9) -0.0033(8)
N4 0.0255(11) 0.0404(13) 0.0229(11) -0.0010(9) 0.0125(9) -0.0047(10)
N5 0.0307(13) 0.0312(12) 0.0298(12) -0.0027(10) 0.0078(10) -0.0033(10)
N6 0.0190(10) 0.0215(11) 0.0343(12) -0.0011(9) 0.0097(9) -0.0029(9)
N7 0.0197(10) 0.0263(11) 0.0218(10) 0.0055(8) 0.0029(9) -0.0094(9)
N8 0.0255(12) 0.0295(12) 0.0293(12) 0.0027(9) 0.0017(10) -0.0064(9)
C1 0.0230(13) 0.0316(14) 0.0380(15) -0.0045(11) 0.0216(12) -0.0120(11)
C2 0.0166(11) 0.0198(11) 0.0183(11) 0.0031(9) 0.0094(9) 0.0021(9)
C3 0.0188(12) 0.0304(13) 0.0253(12) 0.0051(10) 0.0147(10) 0.0016(10)
C4 0.0283(13) 0.0369(14) 0.0272(13) 0.0014(11) 0.0213(11) 0.0074(11)
C5 0.0270(13) 0.0267(13) 0.0195(12) -0.0017(9) 0.0141(10) 0.0038(10)
C6 0.0172(11) 0.0204(11) 0.0169(11) 0.0025(9) 0.0093(9) 0.0063(9)
C7 0.0131(10) 0.0197(11) 0.0144(10) 0.0039(9) 0.0072(9) 0.0043(8)
C8 0.0208(12) 0.0168(11) 0.0161(11) -0.0024(9) 0.0072(9) 0.0030(9)
C9 0.0217(12) 0.0276(13) 0.0226(12) -0.0087(10) 0.0087(10) -0.0102(10)
C10 0.0243(12) 0.0234(12) 0.0238(12) -0.0053(10) 0.0096(10) -0.0120(10)
C11 0.0157(11) 0.0258(12) 0.0193(12) 0.0020(9) 0.0082(9) -0.0075(9)
C12 0.0136(10) 0.0272(12) 0.0150(11) 0.0008(9) 0.0081(9) -0.0029(9)
C13 0.0189(12) 0.0406(15) 0.0236(12) -0.0030(11) 0.0149(10) -0.0090(11)
C14 0.0235(13) 0.0483(16) 0.0281(13) -0.0091(12) 0.0201(11) -0.0073(12)
C15 0.0208(12) 0.0351(14) 0.0201(12) -0.0083(10) 0.0119(10) -0.0022(10)
C16 0.0116(10) 0.0263(12) 0.0143(11) -0.0004(9) 0.0060(9) -0.0017(9)
C17 0.0107(10) 0.0219(11) 0.0118(10) 0.0023(8) 0.0053(8) 0.0006(8)
C18 0.0318(14) 0.0271(13) 0.0301(14) -0.0119(11) 0.0188(12) -0.0093(11)
C19 0.0143(11) 0.0184(11) 0.0294(14) 0.0072(10) 0.0135(10) 0.0009(9)
C20 0.0292(14) 0.0217(12) 0.0205(12) 0.0012(10) 0.0111(11) 0.0033(10)
C21 0.0158(11) 0.0207(12) 0.0185(11) 0.0030(9) 0.0078(9) 0.0040(9)
C22 0.0213(12) 0.0158(11) 0.0241(12) 0.0023(9) 0.0131(11) -0.0023(9)

loop_
_atom_type_symbol
_atom_type_description
_atom_type_scat_dispersion_real
_atom_type_scat_dispersion_imag
_atom_type_scat_source
C C 0.0033 0.0016 'International Tables Vol C Tables 4.2.6.8 and 6.1.1.4'
H H 0.0000 0.0000 'International Tables Vol C Tables 4.2.6.8 and 6.1.1.4'
Cd Cd -0.8075 1.2024 'International Tables Vol C Tables 4.2.6.8 and 6.1.1.4'
Cu Cu 0.3201 1.2651 'International Tables Vol C Tables 4.2.6.8 and 6.1.1.4'
N N 0.0061 0.0033 'International Tables Vol C Tables 4.2.6.8 and 6.1.1.4'
O O 0.0106 0.0060 'International Tables Vol C Tables 4.2.6.8 and 6.1.1.4'

loop_
_geom_angle_atom_site_label_1
_geom_angle_atom_site_label_2
_geom_angle_atom_site_label_3
_geom_angle
_geom_angle_site_symmetry_1
_geom_angle_site_symmetry_3
N3 Cd1 N6 91.46(8) . .
N3 Cd1 O2 102.91(7) . .
N6 Cd1 O2 144.21(7) . .
N3 Cd1 O5 169.57(7) . .
N6 Cd1 O5 87.58(7) . .
O2 Cd1 O5 83.68(6) . .
N3 Cd1 O3 91.81(6) . .
N6 Cd1 O3 145.48(7) . .
O2 Cd1 O3 67.58(5) . .
O5 Cd1 O3 83.18(6) . .
N3 Cd1 O1 95.13(6) . .
N6 Cd1 O1 83.60(7) . .
O2 Cd1 O1 62.82(5) . .
O5 Cd1 O1 95.08(6) . .
O3 Cd1 O1 130.23(5) . .
O3 Cu1 O2 84.31(6) . .
O3 Cu1 N1 177.96(7) . .
O2 Cu1 N1 94.66(7) . .
O3 Cu1 N2 94.90(7) . .
O2 Cu1 N2 172.57(8) . .
N1 Cu1 N2 85.90(8) . .
C2 O1 C1 115.86(18) . .
C2 O1 Cd1 116.05(12) . .
C1 O1 Cd1 127.86(14) . .
C7 O2 Cu1 126.09(14) . .
C7 O2 Cd1 129.72(14) . .
Cu1 O2 Cd1 104.15(6) . .
C17 O3 Cu1 125.65(13) . .
C17 O3 Cd1 129.75(13) . .
Cu1 O3 Cd1 103.67(6) . .
C16 O4 C18 116.67(17) . .
Cd1 O5 H5B 109.4 . .
Cd1 O5 H5A 109.3 . .
H5B O5 H5A 108.0 . .
C8 N1 C9 121.85(19) . .
C8 N1 Cu1 126.31(16) . .
C9 N1 Cu1 111.70(14) . .
C11 N2 C10 121.62(19) . .
C11 N2 Cu1 125.34(16) . .
C10 N2 Cu1 112.90(15) . .
C19 N3 Cd1 133.14(18) . .
C19 N4 C20 120.8(2) . .
C21 N6 Cd1 163.02(19) . .
C21 N7 C22 120.7(2) . .
O1 C1 H1A 109.5 . .
O1 C1 H1B 109.5 . .
H1A C1 H1B 109.5 . .
O1 C1 H1C 109.5 . .
H1A C1 H1C 109.5 . .
H1B C1 H1C 109.5 . .
O1 C2 C3 125.2(2) . .
O1 C2 C7 113.73(19) . .
C3 C2 C7 121.0(2) . .
C2 C3 C4 120.2(2) . .
C2 C3 H3 119.9 . .
C4 C3 H3 119.9 . .
C5 C4 C3 120.0(2) . .
C5 C4 H4 120.0 . .
C3 C4 H4 120.0 . .
C4 C5 C6 121.3(2) . .
C4 C5 H5 119.3 . .
C6 C5 H5 119.3 . .
C5 C6 C7 119.2(2) . .
C5 C6 C8 117.5(2) . .
C7 C6 C8 123.3(2) . .
O2 C7 C6 124.4(2) . .
O2 C7 C2 117.5(2) . .
C6 C7 C2 118.1(2) . .
N1 C8 C6 125.0(2) . .
N1 C8 H8 117.5 . .
C6 C8 H8 117.5 . .
N1 C9 C10 109.09(19) . .
N1 C9 H9A 109.9 . .
C10 C9 H9A 109.9 . .
N1 C9 H9B 109.9 . .
C10 C9 H9B 109.9 . .
H9A C9 H9B 108.3 . .
N2 C10 C9 108.00(19) . .
N2 C10 H10A 110.1 . .
C9 C10 H10A 110.1 . .
N2 C10 H10B 110.1 . .
C9 C10 H10B 110.1 . .
H10A C10 H10B 108.4 . .
N2 C11 C12 125.2(2) . .
N2 C11 H11 117.4 . .
C12 C11 H11 117.4 . .
C17 C12 C13 119.4(2) . .
C17 C12 C11 123.4(2) . .
C13 C12 C11 117.1(2) . .
C14 C13 C12 120.5(2) . .
C14 C13 H13 119.7 . .
C12 C13 H13 119.7 . .
C13 C14 C15 120.6(2) . .
C13 C14 H14 119.7 . .
C15 C14 H14 119.7 . .
C16 C15 C14 119.9(2) . .
C16 C15 H15 120.1 . .
C14 C15 H15 120.1 . .
C15 C16 O4 124.8(2) . .
C15 C16 C17 121.1(2) . .
O4 C16 C17 114.06(19) . .
O3 C17 C12 124.0(2) . .
O3 C17 C16 117.62(19) . .
C12 C17 C16 118.4(2) . .
O4 C18 H18A 109.5 . .
O4 C18 H18B 109.5 . .
H18A C18 H18B 109.5 . .
O4 C18 H18C 109.5 . .
H18A C18 H18C 109.5 . .
H18B C18 H18C 109.5 . .
N3 C19 N4 173.2(2) . .
N5 C20 N4 173.8(3) . .
N6 C21 N7 172.7(3) . .
N8 C22 N7 173.7(3) . .

loop_
_geom_bond_atom_site_label_1
_geom_bond_atom_site_label_2
_geom_bond_distance
_geom_bond_site_symmetry_2
Cd1 N3 2.243(2) .
Cd1 N6 2.249(2) .
Cd1 O2 2.2846(15) .
Cd1 O5 2.3025(16) .
Cd1 O3 2.3085(14) .
Cd1 O1 2.6440(16) .
Cu1 O3 1.8967(15) .
Cu1 O2 1.9092(15) .
Cu1 N1 1.9195(18) .
Cu1 N2 1.9239(19) .
O1 C2 1.375(3) .
O1 C1 1.439(3) .
O2 C7 1.323(3) .
O3 C17 1.321(3) .
O4 C16 1.381(3) .
O4 C18 1.433(3) .
O5 H5B 0.8500 .
O5 H5A 0.8500 .
N1 C8 1.278(3) .
N1 C9 1.465(3) .
N2 C11 1.283(3) .
N2 C10 1.477(3) .
N3 C19 1.162(3) .
N4 C19 1.295(3) .
N4 C20 1.318(3) .
N5 C20 1.153(3) .
N6 C21 1.158(3) .
N7 C21 1.294(3) .
N7 C22 1.304(3) .
N8 C22 1.156(3) .
C1 H1A 0.9600 .
C1 H1B 0.9600 .
C1 H1C 0.9600 .
C2 C3 1.377(3) .
C2 C7 1.420(3) .
C3 C4 1.400(4) .
C3 H3 0.9300 .
C4 C5 1.363(4) .
C4 H4 0.9300 .
C5 C6 1.413(3) .
C5 H5 0.9300 .
C6 C7 1.415(3) .
C6 C8 1.456(3) .
C8 H8 0.9300 .
C9 C10 1.522(3) .
C9 H9A 0.9700 .
C9 H9B 0.9700 .
C10 H10A 0.9700 .
C10 H10B 0.9700 .
C11 C12 1.450(3) .
C11 H11 0.9300 .
C12 C17 1.413(3) .
C12 C13 1.419(3) .
C13 C14 1.368(4) .
C13 H13 0.9300 .
C14 C15 1.406(4) .
C14 H14 0.9300 .
C15 C16 1.375(3) .
C15 H15 0.9300 .
C16 C17 1.419(3) .
C18 H18A 0.9600 .
C18 H18B 0.9600 .
C18 H18C 0.9600 .

loop_
_geom_hbond_atom_site_label_D
_geom_hbond_atom_site_label_H
_geom_hbond_atom_site_label_A
_geom_hbond_distance_DH
_geom_hbond_distance_HA
_geom_hbond_distance_DA
_geom_hbond_angle_DHA
_geom_hbond_site_symmetry_A
O5 H5A N5 0.85 2.03 2.831(3) 156.6 4_676
O5 H5B N8 0.85 2.02 2.872(3) 176.0 4_676
